data_7715333
loop_
_publ_author_name
'Getreuer, Paul'
'Marretta, Laura'
'Toyoglu, Emine'
'D&#xf6;m&#xf6;t&#xf6;r, Orsolya'
'Hejl, Michaela'
'Prado-Roller, Alexander'
'Cseh, Klaudia'
'Legin, Anton A.'
'Jakupec, Michael A.'
'Barone, Giampaolo'
'Terenzi, Alessio'
'Keppler, Bernhard K.'
'Kandioller, Wolfgang'

_publ_section_title
;
 Investigating the anticancer potential of 4-phenylthiazole derived Ru(II)
 and Os(II) metalacycles.
;
_journal_issue 12
_journal_name_full 'Dalton transactions (Cambridge, England : 2003)'
_journal_page_first 5567
_journal_page_last 5579
_journal_paper_doi 10.1039/d4dt00245h
_journal_volume 53
_journal_year 2024
_chemical_formula_moiety 'C19 H19 Cl F N Os S'
_chemical_formula_sum 'C19 H19 Cl F N Os S'
_chemical_formula_weight 538.06
_space_group_crystal_system monoclinic
_space_group_IT_number 14
_space_group_name_Hall '-P 2yn'
_space_group_name_H-M_alt 'P 1 21/n 1'
_atom_sites_solution_hydrogens geom
_atom_sites_solution_primary dual
_audit_creation_date 2023-09-22
_audit_creation_method
;
Olex2 1.5
(compiled 2023.08.24 svn.re1ec1418 for OlexSys, GUI svn.r6817)
;
_audit_update_record
;
2023-09-22 deposited with the CCDC.	2024-02-19 downloaded from the CCDC.
;
_cell_angle_alpha 90
_cell_angle_beta 99.276(6)
_cell_angle_gamma 90
_cell_formula_units_Z 4
_cell_length_a 7.8664(6)
_cell_length_b 12.0681(12)
_cell_length_c 18.5613(15)
_cell_measurement_reflns_used 56114
_cell_measurement_temperature 100
_cell_measurement_theta_max 30.83
_cell_measurement_theta_min 2.02
_cell_volume 1739.0(3)
_computing_cell_refinement 'X-Area Recipe 1.37.0.0 (STOE, 2021)'
_computing_data_collection 'X-Area Pilatus3_SV 1.31.186.0 (STOE, 2022)'
_computing_data_reduction
;
X-Area Integrate 2.5.3.0 (STOE, 2021)
X-Area LANA 2.7.5.0 (STOE, 2022)
;
_computing_molecular_graphics 'Olex2 1.5 (Dolomanov et al., 2009)'
_computing_publication_material 'Olex2 1.5 (Dolomanov et al., 2009)'
_computing_structure_refinement 'SHELXL 2018/3 (Sheldrick, 2015)'
_computing_structure_solution 'SHELXT  (Sheldrick, 2015)'
_diffrn_ambient_temperature 100
_diffrn_detector 'EIGER2 500K'
_diffrn_detector_area_resol_mean 13.33
_diffrn_measured_fraction_theta_full 1.000
_diffrn_measured_fraction_theta_max 1.000
_diffrn_measurement_details '4647 frames, detector distance = 50 mm'
_diffrn_measurement_device 'Eulerian 4-circle diffractometer'
_diffrn_measurement_device_type 'STOE STADIVARI'
_diffrn_measurement_method 'rotation method, \w scans'
_diffrn_radiation_collimation '1.2 0.6 mm diameter'
_diffrn_radiation_monochromator 'Graded multilayer mirror'
_diffrn_radiation_probe x-ray
_diffrn_radiation_type 'Mo K\a'
_diffrn_radiation_wavelength 0.71073
_diffrn_reflns_av_R_equivalents 0.0794
_diffrn_reflns_av_unetI/netI 0.0408
_diffrn_reflns_Laue_measured_fraction_full 1.000
_diffrn_reflns_Laue_measured_fraction_max 1.000
_diffrn_reflns_limit_h_max 9
_diffrn_reflns_limit_h_min -9
_diffrn_reflns_limit_k_max 14
_diffrn_reflns_limit_k_min -14
_diffrn_reflns_limit_l_max 22
_diffrn_reflns_limit_l_min -22
_diffrn_reflns_number 33621
_diffrn_reflns_point_group_measured_fraction_full 1.000
_diffrn_reflns_point_group_measured_fraction_max 1.000
_diffrn_reflns_theta_full 25.242
_diffrn_reflns_theta_max 25.346
_diffrn_reflns_theta_min 2.224
_diffrn_source 'Axo Mo'
_diffrn_source_current 0.830
_diffrn_source_power 0.050
_diffrn_source_voltage 60
_exptl_absorpt_coefficient_mu 7.616
_exptl_absorpt_correction_T_max 0.0329
_exptl_absorpt_correction_T_min 0.0030
_exptl_absorpt_correction_type multi-scan
_exptl_absorpt_process_details
;
STOE LANA, absorption correction by scaling of reflection intensities.
J. Koziskova, F. Hahn, J. Richter, J. Kozisek, "Comparison of different
absorption corrections on the model structure of tetrakis(\m~2~-acetato)-
diaqua-di-copper(II)", Acta Chimica Slovaca, vol. 9, no. 2, 2016, pp. 136 - 140.
Afterwards a spherical absorption correction was performed within STOE LANA.
;
_exptl_crystal_colour 'clear yellow'
_exptl_crystal_density_diffrn 2.055
_exptl_crystal_density_method 'not measured'
_exptl_crystal_description block
_exptl_crystal_F_000 1032
_exptl_crystal_size_max 0.24
_exptl_crystal_size_mid 0.22
_exptl_crystal_size_min 0.2
_refine_diff_density_max 2.422
_refine_diff_density_min -2.327
_refine_diff_density_rms 0.252
_refine_ls_extinction_method none
_refine_ls_goodness_of_fit_ref 0.998
_refine_ls_hydrogen_treatment constr
_refine_ls_matrix_type full
_refine_ls_number_parameters 220
_refine_ls_number_reflns 3192
_refine_ls_number_restraints 485
_refine_ls_restrained_S_all 0.929
_refine_ls_R_factor_all 0.0478
_refine_ls_R_factor_gt 0.0375
_refine_ls_shift/su_max 0.002
_refine_ls_shift/su_mean 0.000
_refine_ls_structure_factor_coef Fsqd
_refine_ls_weighting_details 'w=1/[\s^2^(Fo^2^)+(0.0698P)^2^] where P=(Fo^2^+2Fc^2^)/3'
_refine_ls_weighting_scheme calc
_refine_ls_wR_factor_gt 0.0945
_refine_ls_wR_factor_ref 0.0985
_reflns_Friedel_coverage 0.000
_reflns_number_gt 2559
_reflns_number_total 3192
_reflns_threshold_expression 'I > 2\s(I)'
_cod_data_source_file d4dt00245h2.cif
_cod_data_source_block emto012
_cod_depositor_comments 'Adding full bibliography for 7715333--7715339.cif.'
_cod_database_code 7715333
_shelx_space_group_comment
;
The symmetry employed for this shelxl refinement is uniquely defined
by the following loop, which should always be used as a source of
symmetry information in preference to the above space-group names.
They are only intended as comments.
;
_shelx_estimated_absorpt_t_max 0.311
_shelx_estimated_absorpt_t_min 0.262

loop_
_space_group_symop_operation_xyz
'x, y, z'
'-x+1/2, y+1/2, -z+1/2'
'-x, -y, -z'
'x-1/2, -y-1/2, z-1/2'

loop_
_atom_site_label
_atom_site_type_symbol
_atom_site_fract_x
_atom_site_fract_y
_atom_site_fract_z
_atom_site_U_iso_or_equiv
_atom_site_adp_type
_atom_site_occupancy
_atom_site_site_symmetry_order
_atom_site_calc_flag
_atom_site_refinement_flags_posn
_atom_site_refinement_flags_adp
_atom_site_refinement_flags_occupancy
_atom_site_disorder_assembly
_atom_site_disorder_group
Os1 Os 0.38532(3) 0.53194(2) 0.64803(2) 0.01253(12) Uani 1 1 d . U . . .
Cl1 Cl 0.6843(2) 0.49639(16) 0.63850(10) 0.0180(4) Uani 1 1 d . U . . .
S1 S 0.5615(3) 0.88901(18) 0.62015(11) 0.0252(5) Uani 1 1 d . U . . .
F1 F 0.5512(6) 0.4402(4) 0.9395(2) 0.0285(11) Uani 1 1 d . U . . .
N1 N 0.4648(7) 0.6975(5) 0.6484(3) 0.0148(12) Uani 1 1 d . U . . .
C1 C 0.4737(9) 0.5600(6) 0.7578(4) 0.0163(14) Uani 1 1 d . U . . .
C2 C 0.4808(9) 0.4844(6) 0.8150(4) 0.0164(15) Uani 1 1 d . U . . .
H2 H 0.438365 0.411187 0.805906 0.020 Uiso 1 1 calc R U . . .
C3 C 0.5500(10) 0.5166(7) 0.8849(4) 0.0197(15) Uani 1 1 d . U . . .
C4 C 0.6156(9) 0.6194(7) 0.9033(4) 0.0207(15) Uani 1 1 d . U . . .
H4 H 0.663502 0.636978 0.952219 0.025 Uiso 1 1 calc R U . . .
C5 C 0.6100(8) 0.6967(7) 0.8482(4) 0.0196(15) Uani 1 1 d . U . . .
H5 H 0.651413 0.769791 0.859061 0.023 Uiso 1 1 calc R U . . .
C6 C 0.5430(9) 0.6671(7) 0.7763(4) 0.0163(14) Uani 1 1 d . U . . .
C7 C 0.5397(9) 0.7432(6) 0.7150(4) 0.0170(14) Uani 1 1 d . U . . .
C8 C 0.5989(9) 0.8471(7) 0.7084(4) 0.0201(15) Uani 1 1 d . U . . .
H8 H 0.654104 0.890787 0.747920 0.024 Uiso 1 1 calc R U . . .
C9 C 0.4691(9) 0.7653(6) 0.5943(4) 0.0188(16) Uani 1 1 d . U . . .
H9 H 0.424687 0.747349 0.545046 0.023 Uiso 1 1 calc R U . . .
C10 C 0.3058(9) 0.3646(6) 0.6099(4) 0.0155(13) Uani 1 1 d . U . . .
C11 C 0.2162(8) 0.3975(6) 0.6658(4) 0.0164(13) Uani 1 1 d . U . . .
H11 H 0.218797 0.351560 0.707486 0.020 Uiso 1 1 calc R U . . .
C12 C 0.1223(9) 0.4973(6) 0.6613(4) 0.0162(14) Uani 1 1 d . U . . .
H12 H 0.060927 0.517318 0.699459 0.019 Uiso 1 1 calc R U . . .
C13 C 0.1191(9) 0.5685(7) 0.5998(4) 0.0169(14) Uani 1 1 d . U . . .
C14 C 0.2018(9) 0.5315(6) 0.5410(4) 0.0164(14) Uani 1 1 d . U . . .
H14 H 0.192557 0.574121 0.497487 0.020 Uiso 1 1 calc R U . . .
C15 C 0.2957(10) 0.4332(6) 0.5470(4) 0.0189(15) Uani 1 1 d . U . . .
H15 H 0.354359 0.411569 0.508380 0.023 Uiso 1 1 calc R U . . .
C16 C 0.4172(10) 0.2615(6) 0.6138(4) 0.0175(15) Uani 1 1 d . U . . .
H16 H 0.525797 0.281953 0.595480 0.021 Uiso 1 1 calc R U . . .
C17 C 0.4683(10) 0.2138(7) 0.6908(4) 0.0243(18) Uani 1 1 d . U . . .
H17A H 0.365028 0.187509 0.708824 0.037 Uiso 1 1 calc R U . . .
H17B H 0.524281 0.271517 0.723377 0.037 Uiso 1 1 calc R U . . .
H17C H 0.548159 0.151817 0.689272 0.037 Uiso 1 1 calc R U . . .
C18 C 0.3256(10) 0.1739(7) 0.5620(4) 0.0243(17) Uani 1 1 d . U . . .
H18A H 0.405608 0.113300 0.556682 0.036 Uiso 1 1 calc R U . . .
H18B H 0.285912 0.207420 0.514118 0.036 Uiso 1 1 calc R U . . .
H18C H 0.226477 0.144789 0.581873 0.036 Uiso 1 1 calc R U . . .
C19 C 0.0298(9) 0.6777(7) 0.5975(4) 0.0202(16) Uani 1 1 d . U . . .
H19A H 0.027896 0.703503 0.647452 0.030 Uiso 1 1 calc R U . . .
H19B H -0.088532 0.669741 0.571820 0.030 Uiso 1 1 calc R U . . .
H19C H 0.091394 0.731631 0.571828 0.030 Uiso 1 1 calc R U . . .

loop_
_atom_site_aniso_label
_atom_site_aniso_U_11
_atom_site_aniso_U_22
_atom_site_aniso_U_33
_atom_site_aniso_U_23
_atom_site_aniso_U_13
_atom_site_aniso_U_12
Os1 0.00802(17) 0.01560(18) 0.01289(17) 0.00018(12) -0.00157(11) -0.00098(12)
Cl1 0.0099(9) 0.0259(10) 0.0176(9) 0.0013(7) 0.0006(7) 0.0008(8)
S1 0.0269(11) 0.0213(11) 0.0263(10) 0.0027(9) 0.0011(8) -0.0063(9)
F1 0.039(3) 0.028(3) 0.018(2) 0.0038(19) 0.002(2) 0.002(2)
N1 0.009(3) 0.016(3) 0.019(3) -0.002(2) 0.000(2) -0.002(2)
C1 0.010(3) 0.024(3) 0.014(3) -0.001(2) -0.001(2) 0.001(3)
C2 0.011(4) 0.025(4) 0.014(3) -0.004(3) 0.004(3) 0.000(3)
C3 0.015(4) 0.027(4) 0.016(3) 0.004(3) 0.003(3) 0.004(3)
C4 0.012(4) 0.032(4) 0.017(3) 0.000(3) -0.003(3) 0.002(3)
C5 0.012(4) 0.021(4) 0.023(3) -0.005(3) -0.002(3) 0.002(3)
C6 0.007(3) 0.024(3) 0.018(3) 0.000(3) 0.003(3) 0.003(3)
C7 0.008(3) 0.023(3) 0.019(3) -0.001(3) -0.003(3) 0.002(3)
C8 0.014(4) 0.025(4) 0.021(3) -0.007(3) 0.001(3) -0.002(3)
C9 0.016(4) 0.022(4) 0.017(3) -0.001(3) -0.003(3) -0.002(3)
C10 0.007(3) 0.019(3) 0.018(3) -0.001(2) -0.007(2) -0.001(2)
C11 0.008(3) 0.018(3) 0.024(3) -0.001(3) 0.003(3) -0.005(3)
C12 0.009(3) 0.017(3) 0.022(3) -0.006(3) 0.001(3) -0.007(3)
C13 0.006(3) 0.022(3) 0.022(3) 0.001(3) -0.001(2) -0.003(3)
C14 0.011(3) 0.021(4) 0.016(3) 0.000(3) -0.002(2) -0.004(3)
C15 0.018(4) 0.021(3) 0.016(3) -0.003(3) -0.003(3) 0.005(3)
C16 0.012(4) 0.018(3) 0.023(3) -0.003(3) 0.004(3) -0.001(3)
C17 0.022(4) 0.029(5) 0.022(3) 0.003(3) 0.002(3) 0.003(4)
C18 0.022(4) 0.027(4) 0.025(4) -0.008(3) 0.005(3) -0.004(4)
C19 0.011(4) 0.024(4) 0.023(4) -0.002(3) -0.003(3) -0.001(3)

loop_
_atom_type_symbol
_atom_type_description
_atom_type_scat_dispersion_real
_atom_type_scat_dispersion_imag
_atom_type_scat_source
C C 0.0033 0.0016 'International Tables Vol C Tables 4.2.6.8 and 6.1.1.4'
H H 0.0000 0.0000 'International Tables Vol C Tables 4.2.6.8 and 6.1.1.4'
Cl Cl 0.1484 0.1585 'International Tables Vol C Tables 4.2.6.8 and 6.1.1.4'
F F 0.0171 0.0103 'International Tables Vol C Tables 4.2.6.8 and 6.1.1.4'
N N 0.0061 0.0033 'International Tables Vol C Tables 4.2.6.8 and 6.1.1.4'
Os Os -1.2165 7.6030 'International Tables Vol C Tables 4.2.6.8 and 6.1.1.4'
S S 0.1246 0.1234 'International Tables Vol C Tables 4.2.6.8 and 6.1.1.4'

loop_
_geom_angle_atom_site_label_1
_geom_angle_atom_site_label_2
_geom_angle_atom_site_label_3
_geom_angle
_geom_angle_site_symmetry_1
_geom_angle_site_symmetry_3
_geom_angle_publ_flag
N1 Os1 Cl1 82.89(17) . . ?
N1 Os1 C10 161.4(2) . . ?
N1 Os1 C11 155.3(3) . . ?
N1 Os1 C12 118.3(3) . . ?
N1 Os1 C13 94.3(3) . . ?
N1 Os1 C14 98.8(2) . . ?
N1 Os1 C15 124.4(2) . . ?
C1 Os1 Cl1 85.7(2) . . ?
C1 Os1 N1 77.8(3) . . ?
C1 Os1 C10 120.0(3) . . ?
C1 Os1 C11 95.2(3) . . ?
C1 Os1 C12 95.4(3) . . ?
C1 Os1 C13 121.2(3) . . ?
C1 Os1 C14 158.5(3) . . ?
C1 Os1 C15 157.2(3) . . ?
C10 Os1 Cl1 92.45(19) . . ?
C10 Os1 C14 66.8(3) . . ?
C10 Os1 C15 37.4(3) . . ?
C11 Os1 Cl1 120.5(2) . . ?
C11 Os1 C10 37.6(3) . . ?
C11 Os1 C12 38.0(3) . . ?
C11 Os1 C13 68.9(3) . . ?
C11 Os1 C14 79.0(3) . . ?
C11 Os1 C15 67.0(3) . . ?
C12 Os1 Cl1 158.5(2) . . ?
C12 Os1 C10 68.4(3) . . ?
C12 Os1 C13 38.3(3) . . ?
C12 Os1 C14 67.2(3) . . ?
C12 Os1 C15 79.3(3) . . ?
C13 Os1 Cl1 151.91(19) . . ?
C13 Os1 C10 81.3(3) . . ?
C13 Os1 C14 37.5(3) . . ?
C13 Os1 C15 67.2(3) . . ?
C14 Os1 Cl1 115.14(19) . . ?
C15 Os1 Cl1 91.3(2) . . ?
C15 Os1 C14 36.0(3) . . ?
C8 S1 C9 90.6(4) . . ?
C7 N1 Os1 117.7(5) . . ?
C9 N1 Os1 130.0(5) . . ?
C9 N1 C7 112.0(6) . . ?
C2 C1 Os1 127.4(6) . . ?
C2 C1 C6 116.4(6) . . ?
C6 C1 Os1 116.1(5) . . ?
C1 C2 H2 120.2 . . ?
C3 C2 C1 119.5(7) . . ?
C3 C2 H2 120.2 . . ?
F1 C3 C2 117.4(7) . . ?
C4 C3 F1 118.0(7) . . ?
C4 C3 C2 124.5(7) . . ?
C3 C4 H4 121.2 . . ?
C3 C4 C5 117.7(7) . . ?
C5 C4 H4 121.2 . . ?
C4 C5 H5 120.2 . . ?
C4 C5 C6 119.7(7) . . ?
C6 C5 H5 120.2 . . ?
C1 C6 C7 115.2(6) . . ?
C5 C6 C1 122.2(7) . . ?
C5 C6 C7 122.7(7) . . ?
N1 C7 C6 113.2(7) . . ?
C8 C7 N1 113.0(6) . . ?
C8 C7 C6 133.8(7) . . ?
S1 C8 H8 124.6 . . ?
C7 C8 S1 110.9(6) . . ?
C7 C8 H8 124.6 . . ?
S1 C9 H9 123.2 . . ?
N1 C9 S1 113.5(5) . . ?
N1 C9 H9 123.2 . . ?
C11 C10 Os1 69.6(4) . . ?
C11 C10 C15 118.2(7) . . ?
C11 C10 C16 123.5(7) . . ?
C15 C10 Os1 72.8(4) . . ?
C15 C10 C16 118.2(6) . . ?
C16 C10 Os1 127.4(5) . . ?
Os1 C11 H11 129.1 . . ?
C10 C11 Os1 72.8(4) . . ?
C10 C11 H11 119.3 . . ?
C10 C11 C12 121.4(7) . . ?
C12 C11 Os1 71.2(4) . . ?
C12 C11 H11 119.3 . . ?
Os1 C12 H12 130.3 . . ?
C11 C12 Os1 70.7(4) . . ?
C11 C12 H12 119.9 . . ?
C11 C12 C13 120.2(7) . . ?
C13 C12 Os1 71.7(4) . . ?
C13 C12 H12 119.9 . . ?
C12 C13 Os1 70.0(4) . . ?
C12 C13 C14 118.2(7) . . ?
C12 C13 C19 120.2(7) . . ?
C14 C13 Os1 74.1(4) . . ?
C14 C13 C19 121.7(7) . . ?
C19 C13 Os1 127.3(5) . . ?
Os1 C14 H14 134.1 . . ?
C13 C14 Os1 68.4(4) . . ?
C13 C14 H14 119.8 . . ?
C15 C14 Os1 71.1(4) . . ?
C15 C14 C13 120.3(7) . . ?
C15 C14 H14 119.8 . . ?
Os1 C15 H15 130.8 . . ?
C10 C15 Os1 69.8(4) . . ?
C10 C15 H15 119.3 . . ?
C14 C15 Os1 72.9(4) . . ?
C14 C15 C10 121.4(7) . . ?
C14 C15 H15 119.3 . . ?
C10 C16 H16 107.4 . . ?
C10 C16 C17 114.5(6) . . ?
C10 C16 C18 109.1(6) . . ?
C17 C16 H16 107.4 . . ?
C18 C16 H16 107.4 . . ?
C18 C16 C17 110.7(7) . . ?
C16 C17 H17A 109.5 . . ?
C16 C17 H17B 109.5 . . ?
C16 C17 H17C 109.5 . . ?
H17A C17 H17B 109.5 . . ?
H17A C17 H17C 109.5 . . ?
H17B C17 H17C 109.5 . . ?
C16 C18 H18A 109.5 . . ?
C16 C18 H18B 109.5 . . ?
C16 C18 H18C 109.5 . . ?
H18A C18 H18B 109.5 . . ?
H18A C18 H18C 109.5 . . ?
H18B C18 H18C 109.5 . . ?
C13 C19 H19A 109.5 . . ?
C13 C19 H19B 109.5 . . ?
C13 C19 H19C 109.5 . . ?
H19A C19 H19B 109.5 . . ?
H19A C19 H19C 109.5 . . ?
H19B C19 H19C 109.5 . . ?

loop_
_geom_bond_atom_site_label_1
_geom_bond_atom_site_label_2
_geom_bond_distance
_geom_bond_site_symmetry_2
_geom_bond_publ_flag
Os1 Cl1 2.4247(18) . ?
Os1 N1 2.093(6) . ?
Os1 C1 2.072(7) . ?
Os1 C10 2.197(7) . ?
Os1 C11 2.157(7) . ?
Os1 C12 2.163(7) . ?
Os1 C13 2.186(7) . ?
Os1 C14 2.260(7) . ?
Os1 C15 2.237(7) . ?
S1 C8 1.694(7) . ?
S1 C9 1.695(8) . ?
F1 C3 1.370(9) . ?
N1 C7 1.394(9) . ?
N1 C9 1.301(9) . ?
C1 C2 1.394(10) . ?
C1 C6 1.424(11) . ?
C2 H2 0.9500 . ?
C2 C3 1.379(10) . ?
C3 C4 1.365(11) . ?
C4 H4 0.9500 . ?
C4 C5 1.379(10) . ?
C5 H5 0.9500 . ?
C5 C6 1.400(9) . ?
C6 C7 1.460(10) . ?
C7 C8 1.350(11) . ?
C8 H8 0.9500 . ?
C9 H9 0.9500 . ?
C10 C11 1.403(9) . ?
C10 C15 1.422(10) . ?
C10 C16 1.517(10) . ?
C11 H11 0.9500 . ?
C11 C12 1.408(11) . ?
C12 H12 0.9500 . ?
C12 C13 1.426(11) . ?
C13 C14 1.430(10) . ?
C13 C19 1.491(11) . ?
C14 H14 0.9500 . ?
C14 C15 1.392(10) . ?
C15 H15 0.9500 . ?
C16 H16 1.0000 . ?
C16 C17 1.533(10) . ?
C16 C18 1.529(10) . ?
C17 H17A 0.9800 . ?
C17 H17B 0.9800 . ?
C17 H17C 0.9800 . ?
C18 H18A 0.9800 . ?
C18 H18B 0.9800 . ?
C18 H18C 0.9800 . ?
C19 H19A 0.9800 . ?
C19 H19B 0.9800 . ?
C19 H19C 0.9800 . ?

loop_
_geom_torsion_atom_site_label_1
_geom_torsion_atom_site_label_2
_geom_torsion_atom_site_label_3
_geom_torsion_atom_site_label_4
_geom_torsion
_geom_torsion_site_symmetry_1
_geom_torsion_site_symmetry_2
_geom_torsion_site_symmetry_3
_geom_torsion_site_symmetry_4
_geom_torsion_publ_flag
Os1 N1 C7 C6 -2.9(8) . . . . ?
Os1 N1 C7 C8 175.0(5) . . . . ?
Os1 N1 C9 S1 -174.6(3) . . . . ?
Os1 C1 C2 C3 177.6(5) . . . . ?
Os1 C1 C6 C5 -178.9(5) . . . . ?
Os1 C1 C6 C7 0.9(8) . . . . ?
Os1 C10 C11 C12 54.3(6) . . . . ?
Os1 C10 C15 C14 -53.7(7) . . . . ?
Os1 C10 C16 C17 71.8(8) . . . . ?
Os1 C10 C16 C18 -163.5(5) . . . . ?
Os1 C11 C12 C13 53.9(6) . . . . ?
Os1 C12 C13 C14 58.3(6) . . . . ?
Os1 C12 C13 C19 -122.3(6) . . . . ?
Os1 C13 C14 C15 50.5(6) . . . . ?
Os1 C14 C15 C10 52.3(6) . . . . ?
F1 C3 C4 C5 -178.4(6) . . . . ?
N1 C7 C8 S1 0.3(8) . . . . ?
C1 C2 C3 F1 178.8(7) . . . . ?
C1 C2 C3 C4 -0.7(12) . . . . ?
C1 C6 C7 N1 1.3(9) . . . . ?
C1 C6 C7 C8 -176.0(8) . . . . ?
C2 C1 C6 C5 -1.9(10) . . . . ?
C2 C1 C6 C7 177.8(6) . . . . ?
C2 C3 C4 C5 1.0(12) . . . . ?
C3 C4 C5 C6 -1.8(11) . . . . ?
C4 C5 C6 C1 2.4(11) . . . . ?
C4 C5 C6 C7 -177.4(7) . . . . ?
C5 C6 C7 N1 -179.0(6) . . . . ?
C5 C6 C7 C8 3.8(13) . . . . ?
C6 C1 C2 C3 1.1(10) . . . . ?
C6 C7 C8 S1 177.6(7) . . . . ?
C7 N1 C9 S1 -0.6(8) . . . . ?
C8 S1 C9 N1 0.7(6) . . . . ?
C9 S1 C8 C7 -0.5(6) . . . . ?
C9 N1 C7 C6 -177.7(6) . . . . ?
C9 N1 C7 C8 0.2(9) . . . . ?
C10 C11 C12 Os1 -55.0(6) . . . . ?
C10 C11 C12 C13 -1.1(11) . . . . ?
C11 C10 C15 Os1 54.6(6) . . . . ?
C11 C10 C15 C14 0.9(11) . . . . ?
C11 C10 C16 C17 -17.1(10) . . . . ?
C11 C10 C16 C18 107.6(8) . . . . ?
C11 C12 C13 Os1 -53.5(6) . . . . ?
C11 C12 C13 C14 4.8(10) . . . . ?
C11 C12 C13 C19 -175.8(6) . . . . ?
C12 C13 C14 Os1 -56.2(6) . . . . ?
C12 C13 C14 C15 -5.7(10) . . . . ?
C13 C14 C15 Os1 -49.4(6) . . . . ?
C13 C14 C15 C10 2.9(11) . . . . ?
C15 C10 C11 Os1 -56.1(6) . . . . ?
C15 C10 C11 C12 -1.8(10) . . . . ?
C15 C10 C16 C17 161.1(7) . . . . ?
C15 C10 C16 C18 -74.2(8) . . . . ?
C16 C10 C11 Os1 122.0(6) . . . . ?
C16 C10 C11 C12 176.4(7) . . . . ?
C16 C10 C15 Os1 -123.7(6) . . . . ?
C16 C10 C15 C14 -177.4(7) . . . . ?
C19 C13 C14 Os1 124.4(7) . . . . ?
C19 C13 C14 C15 174.9(7) . . . . ?
